data_2221259
loop_
_publ_author_name
'\<Svorc, \<Lubom\'ir'
'Vr\'abel, Viktor'
'Ko\<z\'i\<sek, Jozef'
'Marchal\'in, \<Stefan'
'\<Saf\'a\<r, Peter'

_publ_section_title (8a<i>S</i>)-7,8,8a,9-Tetrahydrothieno[3,2-<i>f</i>]indolizin-6(4<i>H</i>)-one
_journal_coeditor_code BG2239
_journal_issue 4
_journal_name_full 'Acta Crystallographica Section E'
_journal_page_first o695
_journal_page_last o696
_journal_paper_doi 10.1107/S1600536809007405
_journal_volume 65
_journal_year 2009
_chemical_formula_moiety 'C10 H11 N O S'
_chemical_formula_sum 'C10 H11 N O S'
_chemical_formula_weight 193.26
_chemical_name_systematic
;
(8aS)-7,8,8a,9-tetrahydrothieno[3,2-<i>f</i>]indolizin-6(4<i>H</i>)-one
;
_space_group_IT_number 2
_symmetry_cell_setting triclinic
_symmetry_space_group_name_Hall '-P 1'
_symmetry_space_group_name_H-M 'P -1'
_atom_sites_solution_hydrogens geom
_atom_sites_solution_primary direct
_atom_sites_solution_secondary difmap
_audit_creation_method SHELXL-97
_cell_angle_alpha 84.180(3)
_cell_angle_beta 78.611(2)
_cell_angle_gamma 76.174(3)
_cell_formula_units_Z 2
_cell_length_a 6.37912(16)
_cell_length_b 8.3654(3)
_cell_length_c 9.0715(3)
_cell_measurement_reflns_used 12211
_cell_measurement_temperature 298(2)
_cell_measurement_theta_max 29.3991
_cell_measurement_theta_min 3.2967
_cell_volume 460.06(3)
_computing_cell_refinement
;
CrysAlis RED (Oxford Diffraction, 2006)
;
_computing_data_collection
;
CrysAlis CCD (Oxford Diffraction, 2006)
;
_computing_data_reduction
;
CrysAlis RED (Oxford Diffraction, 2006)
;
_computing_molecular_graphics 'DIAMOND (Brandenburg, 2001)'
_computing_publication_material 'enCIFer (Allen <i>et al.</i>,  2004)'
_computing_structure_refinement 'SHELXL97 (Sheldrick, 2008)'
_computing_structure_solution 'SHELXS97 (Sheldrick, 2008)'
_diffrn_ambient_temperature 298(2)
_diffrn_detector_area_resol_mean 10.4340
_diffrn_measured_fraction_theta_full 0.985
_diffrn_measured_fraction_theta_max 0.985
_diffrn_measurement_device_type 'Oxford Diffraction Gemini R CCD'
_diffrn_measurement_method
;
Rotation method data acquisition using \w and \f scans
;
_diffrn_radiation_monochromator graphite
_diffrn_radiation_source 'fine-focus sealed tube'
_diffrn_radiation_type MoK\a
_diffrn_radiation_wavelength 0.71073
_diffrn_reflns_av_R_equivalents 0.0178
_diffrn_reflns_av_sigmaI/netI 0.0420
_diffrn_reflns_limit_h_max 8
_diffrn_reflns_limit_h_min -8
_diffrn_reflns_limit_k_max 11
_diffrn_reflns_limit_k_min -11
_diffrn_reflns_limit_l_max 12
_diffrn_reflns_limit_l_min -12
_diffrn_reflns_number 20197
_diffrn_reflns_theta_full 29.47
_diffrn_reflns_theta_max 29.47
_diffrn_reflns_theta_min 3.30
_diffrn_standards_decay_% 0
_diffrn_standards_number 0
_exptl_absorpt_coefficient_mu 0.307
_exptl_absorpt_correction_T_max 0.928
_exptl_absorpt_correction_T_min 0.824
_exptl_absorpt_correction_type analytical
_exptl_absorpt_process_details '(Clark & Reid, 1995)'
_exptl_crystal_colour colourless
_exptl_crystal_density_diffrn 1.395
_exptl_crystal_density_method 'not measured'
_exptl_crystal_description block
_exptl_crystal_F_000 204
_exptl_crystal_size_max 0.42
_exptl_crystal_size_mid 0.32
_exptl_crystal_size_min 0.14
_refine_diff_density_max 0.412
_refine_diff_density_min -0.213
_refine_ls_extinction_method none
_refine_ls_goodness_of_fit_ref 1.061
_refine_ls_hydrogen_treatment constr
_refine_ls_matrix_type full
_refine_ls_number_parameters 118
_refine_ls_number_reflns 2348
_refine_ls_number_restraints 0
_refine_ls_restrained_S_all 1.061
_refine_ls_R_factor_all 0.0493
_refine_ls_R_factor_gt 0.0395
_refine_ls_shift/su_max 0.000
_refine_ls_shift/su_mean 0.000
_refine_ls_structure_factor_coef Fsqd
_refine_ls_weighting_details 'calc w=1/[\s^2^(Fo^2^)+(0.0629P)^2^+0.1103P] where P=(Fo^2^+2Fc^2^)/3'
_refine_ls_weighting_scheme calc
_refine_ls_wR_factor_gt 0.1131
_refine_ls_wR_factor_ref 0.1179
_reflns_number_gt 1918
_reflns_number_total 2348
_reflns_threshold_expression >2sigma(I)
_cod_data_source_file bg2239.cif
_cod_data_source_block I
_cod_database_code 2221259
_cod_database_fobs_code 2221259

loop_
_symmetry_equiv_pos_as_xyz
'x, y, z'
'-x, -y, -z'

loop_
_atom_site_type_symbol
_atom_site_label
_atom_site_fract_x
_atom_site_fract_y
_atom_site_fract_z
_atom_site_U_iso_or_equiv
_atom_site_adp_type
_atom_site_calc_flag
_atom_site_refinement_flags
_atom_site_occupancy
_atom_site_disorder_assembly
_atom_site_disorder_group
C C2 0.1565(3) 0.7697(2) 1.25520(17) 0.0449(4) Uani d . 1 . .
C C3 0.2584(3) 0.6972(2) 1.39075(18) 0.0519(4) Uani d . 1 . .
H H3B 0.1863 0.6133 1.4449 0.062 Uiso calc R 1 . .
H H3A 0.2485 0.7821 1.4588 0.062 Uiso calc R 1 . .
C C4 0.4980(3) 0.6222(2) 1.32515(17) 0.0482(4) Uani d . 1 . .
H H4B 0.5952 0.6373 1.3899 0.058 Uiso calc R 1 . .
H H4A 0.5196 0.5054 1.3120 0.058 Uiso calc R 1 . .
C C5 0.5387(2) 0.7177(2) 1.17316(16) 0.0411(3) Uani d . 1 . .
H H5A 0.5841 0.8180 1.1880 0.049 Uiso calc R 1 . .
C C6 0.7046(2) 0.6242(2) 1.05152(16) 0.0437(3) Uani d . 1 . .
H H6B 0.8519 0.6205 1.0671 0.052 Uiso calc R 1 . .
H H6A 0.6866 0.5118 1.0551 0.052 Uiso calc R 1 . .
C C7 0.6721(2) 0.70843(18) 0.90130(16) 0.0397(3) Uani d . 1 . .
C C8 0.6992(3) 0.8129(2) 0.63501(19) 0.0548(4) Uani d . 1 . .
H H8A 0.7385 0.8395 0.5328 0.066 Uiso calc R 1 . .
C C9 0.4964(3) 0.8674(2) 0.71745(17) 0.0481(4) Uani d . 1 . .
H H9A 0.3807 0.9362 0.6779 0.058 Uiso calc R 1 . .
C C10 0.4802(2) 0.80769(17) 0.87139(16) 0.0370(3) Uani d . 1 . .
C C11 0.2797(2) 0.84994(19) 0.99057(16) 0.0413(3) Uani d . 1 . .
H H11B 0.2413 0.9680 1.0020 0.050 Uiso calc R 1 . .
H H11A 0.1577 0.8193 0.9603 0.050 Uiso calc R 1 . .
N N1 0.31810(18) 0.76400(15) 1.13355(13) 0.0369(3) Uani d . 1 . .
O O1 -0.03879(19) 0.82620(19) 1.25376(15) 0.0653(4) Uani d . 1 . .
S S1 0.87330(7) 0.68901(6) 0.74263(5) 0.05585(18) Uani d . 1 . .

loop_
_atom_site_aniso_label
_atom_site_aniso_U_11
_atom_site_aniso_U_22
_atom_site_aniso_U_33
_atom_site_aniso_U_12
_atom_site_aniso_U_13
_atom_site_aniso_U_23
C2 0.0358(8) 0.0559(9) 0.0399(8) -0.0084(6) -0.0014(6) -0.0036(6)
C3 0.0459(9) 0.0707(11) 0.0334(7) -0.0092(8) 0.0004(6) -0.0006(7)
C4 0.0413(8) 0.0636(10) 0.0350(7) -0.0049(7) -0.0079(6) 0.0042(7)
C5 0.0320(7) 0.0511(8) 0.0376(7) -0.0046(6) -0.0068(6) -0.0004(6)
C6 0.0346(7) 0.0518(8) 0.0373(7) 0.0008(6) -0.0045(6) 0.0026(6)
C7 0.0367(7) 0.0445(8) 0.0326(7) -0.0041(6) -0.0008(5) -0.0010(5)
C8 0.0668(11) 0.0585(10) 0.0321(7) -0.0093(8) -0.0013(7) 0.0036(7)
C9 0.0583(10) 0.0458(8) 0.0356(7) -0.0038(7) -0.0100(7) 0.0035(6)
C10 0.0392(7) 0.0362(7) 0.0335(7) -0.0055(5) -0.0056(5) -0.0007(5)
C11 0.0356(7) 0.0445(8) 0.0385(7) -0.0007(6) -0.0070(6) 0.0028(6)
N1 0.0290(6) 0.0456(6) 0.0328(6) -0.0039(5) -0.0047(4) 0.0009(5)
O1 0.0320(6) 0.0977(10) 0.0558(7) -0.0034(6) 0.0003(5) 0.0010(7)
S1 0.0463(3) 0.0700(3) 0.0387(2) -0.00116(19) 0.00624(17) -0.00050(18)

loop_
_atom_type_symbol
_atom_type_description
_atom_type_scat_dispersion_real
_atom_type_scat_dispersion_imag
_atom_type_scat_source
C C 0.0033 0.0016 'International Tables Vol C Tables 4.2.6.8 and 6.1.1.4'
H H 0.0000 0.0000 'International Tables Vol C Tables 4.2.6.8 and 6.1.1.4'
N N 0.0061 0.0033 'International Tables Vol C Tables 4.2.6.8 and 6.1.1.4'
O O 0.0106 0.0060 'International Tables Vol C Tables 4.2.6.8 and 6.1.1.4'
S S 0.1246 0.1234 'International Tables Vol C Tables 4.2.6.8 and 6.1.1.4'

loop_
_geom_angle_atom_site_label_1
_geom_angle_atom_site_label_2
_geom_angle_atom_site_label_3
_geom_angle_site_symmetry_1
_geom_angle_site_symmetry_3
_geom_angle
_geom_angle_publ_flag
O1 C2 N1 . . 124.92(15) ?
O1 C2 C3 . . 126.64(15) ?
N1 C2 C3 . . 108.44(13) ?
C2 C3 C4 . . 104.44(13) ?
C2 C3 H3B . . 110.9 ?
C4 C3 H3B . . 110.9 ?
C2 C3 H3A . . 110.9 ?
C4 C3 H3A . . 110.9 ?
H3B C3 H3A . . 108.9 ?
C5 C4 C3 . . 103.88(13) ?
C5 C4 H4B . . 111.0 ?
C3 C4 H4B . . 111.0 ?
C5 C4 H4A . . 111.0 ?
C3 C4 H4A . . 111.0 ?
H4B C4 H4A . . 109.0 ?
N1 C5 C6 . . 111.65(12) ?
N1 C5 C4 . . 102.22(12) ?
C6 C5 C4 . . 115.73(14) ?
N1 C5 H5A . . 109.0 ?
C6 C5 H5A . . 109.0 ?
C4 C5 H5A . . 109.0 ?
C7 C6 C5 . . 109.13(12) ?
C7 C6 H6B . . 109.9 ?
C5 C6 H6B . . 109.9 ?
C7 C6 H6A . . 109.9 ?
C5 C6 H6A . . 109.9 ?
H6B C6 H6A . . 108.3 ?
C10 C7 C6 . . 124.86(13) ?
C10 C7 S1 . . 111.24(11) ?
C6 C7 S1 . . 123.89(11) ?
C9 C8 S1 . . 111.60(12) ?
C9 C8 H8A . . 124.2 ?
S1 C8 H8A . . 124.2 ?
C8 C9 C10 . . 112.69(15) ?
C8 C9 H9A . . 123.7 ?
C10 C9 H9A . . 123.7 ?
C7 C10 C9 . . 112.41(14) ?
C7 C10 C11 . . 122.46(13) ?
C9 C10 C11 . . 125.11(13) ?
N1 C11 C10 . . 110.65(12) ?
N1 C11 H11B . . 109.5 ?
C10 C11 H11B . . 109.5 ?
N1 C11 H11A . . 109.5 ?
C10 C11 H11A . . 109.5 ?
H11B C11 H11A . . 108.1 ?
C2 N1 C11 . . 122.02(12) ?
C2 N1 C5 . . 112.77(12) ?
C11 N1 C5 . . 121.72(12) ?
C8 S1 C7 . . 92.04(8) ?

loop_
_geom_bond_atom_site_label_1
_geom_bond_atom_site_label_2
_geom_bond_site_symmetry_2
_geom_bond_distance
_geom_bond_publ_flag
C2 O1 . 1.2244(19) ?
C2 N1 . 1.3494(19) ?
C2 C3 . 1.509(2) ?
C3 C4 . 1.531(2) ?
C3 H3B . 0.9700 ?
C3 H3A . 0.9700 ?
C4 C5 . 1.530(2) ?
C4 H4B . 0.9700 ?
C4 H4A . 0.9700 ?
C5 N1 . 1.4730(18) ?
C5 C6 . 1.506(2) ?
C5 H5A . 0.9800 ?
C6 C7 . 1.498(2) ?
C6 H6B . 0.9700 ?
C6 H6A . 0.9700 ?
C7 C10 . 1.364(2) ?
C7 S1 . 1.7216(15) ?
C8 C9 . 1.359(3) ?
C8 S1 . 1.7127(19) ?
C8 H8A . 0.9300 ?
C9 C10 . 1.4271(19) ?
C9 H9A . 0.9300 ?
C10 C11 . 1.4983(19) ?
C11 N1 . 1.4530(18) ?
C11 H11B . 0.9700 ?
C11 H11A . 0.9700 ?

loop_
_geom_hbond_atom_site_label_D
_geom_hbond_atom_site_label_H
_geom_hbond_atom_site_label_A
_geom_hbond_site_symmetry_A
_geom_hbond_distance_DH
_geom_hbond_distance_HA
_geom_hbond_distance_DA
_geom_hbond_angle_DHA
C9 H9A O1 2_577 0.93 2.60 3.379(2) 142.3

loop_
_geom_torsion_atom_site_label_1
_geom_torsion_atom_site_label_2
_geom_torsion_atom_site_label_3
_geom_torsion_atom_site_label_4
_geom_torsion_site_symmetry_1
_geom_torsion_site_symmetry_2
_geom_torsion_site_symmetry_3
_geom_torsion_site_symmetry_4
_geom_torsion
_geom_torsion_publ_flag
O1 C2 C3 C4 . . . . 171.40(18) ?
N1 C2 C3 C4 . . . . -9.31(19) ?
C2 C3 C4 C5 . . . . 23.40(19) ?
C3 C4 C5 N1 . . . . -28.18(17) ?
C3 C4 C5 C6 . . . . -149.74(14) ?
N1 C5 C6 C7 . . . . 44.61(18) ?
C4 C5 C6 C7 . . . . 160.97(13) ?
C5 C6 C7 C10 . . . . -24.2(2) ?
C5 C6 C7 S1 . . . . 156.95(12) ?
S1 C8 C9 C10 . . . . -0.2(2) ?
C6 C7 C10 C9 . . . . -178.47(14) ?
S1 C7 C10 C9 . . . . 0.54(17) ?
C6 C7 C10 C11 . . . . 2.9(2) ?
S1 C7 C10 C11 . . . . -178.07(11) ?
C8 C9 C10 C7 . . . . -0.3(2) ?
C8 C9 C10 C11 . . . . 178.31(15) ?
C7 C10 C11 N1 . . . . -3.3(2) ?
C9 C10 C11 N1 . . . . 178.30(14) ?
O1 C2 N1 C11 . . . . 10.3(3) ?
C3 C2 N1 C11 . . . . -168.98(14) ?
O1 C2 N1 C5 . . . . 169.56(17) ?
C3 C2 N1 C5 . . . . -9.74(18) ?
C10 C11 N1 C2 . . . . -173.84(13) ?
C10 C11 N1 C5 . . . . 28.76(19) ?
C6 C5 N1 C2 . . . . 148.74(14) ?
C4 C5 N1 C2 . . . . 24.42(17) ?
C6 C5 N1 C11 . . . . -51.94(19) ?
C4 C5 N1 C11 . . . . -176.27(13) ?
C9 C8 S1 C7 . . . . 0.39(15) ?
C10 C7 S1 C8 . . . . -0.53(13) ?
C6 C7 S1 C8 . . . . 178.49(15) ?
